data_7007042
loop_
_publ_author_name
'Kitadai, Kunihiko'
'Takahashi, Masashi'
'Takeda, Masuo'
'Bhargava, Suresh K.'
'Priv\'er, Steven H'
'Bennett, Martin A.'

_publ_section_title
;
 Synthesis, structures and reactions of cyclometallated gold complexes
 containing (2-diphenylarsino-n-methyl)phenyl (n = 5, 6).
;
_journal_issue 21
_journal_name_full 'Dalton transactions (Cambridge, England : 2003)'
_journal_page_first 2560
_journal_page_last 2571
_journal_paper_doi 10.1039/b516538e
_journal_year 2006
_chemical_formula_sum 'C38 H32 As2 Au2 I2'
_chemical_formula_weight 1286.21
_chemical_name_systematic
;
?
;
_space_group_IT_number 14
_symmetry_cell_setting monoclinic
_symmetry_space_group_name_Hall '-P 2yn'
_symmetry_space_group_name_H-M 'P 1 21/n 1'
_atom_sites_solution_hydrogens geom
_atom_sites_solution_primary direct
_atom_sites_solution_secondary difmap
_audit_creation_method SHELXL-97
_cell_angle_alpha 90.00
_cell_angle_beta 111.217(3)
_cell_angle_gamma 90.00
_cell_formula_units_Z 4
_cell_length_a 15.8379(15)
_cell_length_b 14.0363(15)
_cell_length_c 17.4504(17)
_cell_measurement_temperature 298(2)
_cell_volume 3616.4(6)
_computing_cell_refinement 'Bruker SMART'
_computing_data_collection 'Bruker SMART'
_computing_data_reduction 'Bruker SAINT'
_computing_molecular_graphics 'Bruker SHELXTL'
_computing_publication_material 'Bruker SHELXTL'
_computing_structure_refinement 'SHELXL-97 (Sheldrick, 1997)'
_computing_structure_solution 'SHELXS-97 (Sheldrick, 1990)'
_diffrn_ambient_temperature 298(2)
_diffrn_measured_fraction_theta_full 0.928
_diffrn_measured_fraction_theta_max 0.928
_diffrn_measurement_device_type 'CCD area detector'
_diffrn_measurement_method 'phi and omega scans'
_diffrn_radiation_monochromator graphite
_diffrn_radiation_source 'fine-focus sealed tube'
_diffrn_radiation_type MoK\a
_diffrn_radiation_wavelength 0.71073
_diffrn_reflns_av_R_equivalents 0.0487
_diffrn_reflns_av_sigmaI/netI 0.0635
_diffrn_reflns_limit_h_max 19
_diffrn_reflns_limit_h_min -19
_diffrn_reflns_limit_k_max 18
_diffrn_reflns_limit_k_min -17
_diffrn_reflns_limit_l_max 6
_diffrn_reflns_limit_l_min -23
_diffrn_reflns_number 12188
_diffrn_reflns_theta_full 28.28
_diffrn_reflns_theta_max 28.28
_diffrn_reflns_theta_min 1.49
_exptl_absorpt_coefficient_mu 11.653
_exptl_absorpt_correction_type empirical
_exptl_absorpt_process_details 'SADABS Sheldrick 1996'
_exptl_crystal_colour red
_exptl_crystal_density_diffrn 2.362
_exptl_crystal_density_meas 0
_exptl_crystal_density_method 'not measured'
_exptl_crystal_description block
_exptl_crystal_F_000 2360
_exptl_crystal_size_max 0.13
_exptl_crystal_size_mid 0.12
_exptl_crystal_size_min 0.11
_refine_diff_density_max 1.703
_refine_diff_density_min -1.268
_refine_diff_density_rms 0.173
_refine_ls_extinction_method none
_refine_ls_goodness_of_fit_ref 0.822
_refine_ls_hydrogen_treatment constr
_refine_ls_matrix_type full
_refine_ls_number_parameters 399
_refine_ls_number_reflns 8316
_refine_ls_number_restraints 0
_refine_ls_restrained_S_all 0.822
_refine_ls_R_factor_all 0.0473
_refine_ls_R_factor_gt 0.0342
_refine_ls_shift/su_max 0.001
_refine_ls_shift/su_mean 0.000
_refine_ls_structure_factor_coef Fsqd
_refine_ls_weighting_details 'calc w=1/[\s^2^(Fo^2^)+(0.0371P)^2^+0.0000P] where P=(Fo^2^+2Fc^2^)/3'
_refine_ls_weighting_scheme calc
_refine_ls_wR_factor_gt 0.0733
_refine_ls_wR_factor_ref 0.0774
_reflns_number_gt 6276
_reflns_number_total 8316
_reflns_threshold_expression >2sigma(I)
_cod_data_source_file b516538e.txt
_cod_data_source_block compound15
_cod_depositor_comments
;
The following automatic conversions were performed:
'_symmetry_cell_setting' value 'Monoclinic' changed to 'monoclinic'
according to '/home/saulius/struct/CIF-dictionaries/cif_core.dic'
dictionary named 'cif_core.dic' version 2.4.1 from 2010-06-29.

Automatic conversion script
Id: cif_fix_enum 1527 2010-12-29 10:47:43Z saulius 
;
_cod_original_sg_symbol_H-M P2(1)/n
_cod_database_code 7007042

loop_
_symmetry_equiv_pos_as_xyz
'x, y, z'
'-x+1/2, y+1/2, -z+1/2'
'-x, -y, -z'
'x-1/2, -y-1/2, z-1/2'

loop_
_atom_site_label
_atom_site_type_symbol
_atom_site_fract_x
_atom_site_fract_y
_atom_site_fract_z
_atom_site_U_iso_or_equiv
_atom_site_adp_type
_atom_site_occupancy
_atom_site_symmetry_multiplicity
_atom_site_calc_flag
_atom_site_refinement_flags
_atom_site_disorder_assembly
_atom_site_disorder_group
As1 As 0.40323(4) 0.00560(5) 0.21997(4) 0.03411(14) Uani 1 1 d . . .
As2 As 0.43655(4) 0.28986(5) 0.08573(4) 0.03432(14) Uani 1 1 d . . .
Au1 Au 0.253962(15) 0.112402(16) 0.025099(13) 0.03029(7) Uani 1 1 d . . .
Au2 Au 0.430059(17) 0.146345(18) 0.156236(15) 0.03830(7) Uani 1 1 d . . .
C1 C 0.2333(4) -0.0157(4) 0.0803(3) 0.0333(13) Uani 1 1 d . . .
C2 C 0.1533(4) -0.0672(4) 0.0361(4) 0.0363(14) Uani 1 1 d . . .
C3 C 0.1369(5) -0.1545(5) 0.0662(4) 0.0432(16) Uani 1 1 d . . .
C4 C 0.1981(4) -0.1939(5) 0.1362(4) 0.0445(16) Uani 1 1 d . . .
C5 C 0.2755(5) -0.1448(5) 0.1799(4) 0.0421(15) Uani 1 1 d . . .
C6 C 0.2924(4) -0.0569(4) 0.1529(3) 0.0318(13) Uani 1 1 d . . .
C7 C 0.0860(4) -0.0297(5) -0.0418(4) 0.0497(17) Uani 1 1 d . . .
C8 C 0.2646(4) 0.2351(4) -0.0412(3) 0.0330(13) Uani 1 1 d . . .
C9 C 0.1943(4) 0.2516(5) -0.1187(4) 0.0479(17) Uani 1 1 d . . .
C10 C 0.2013(5) 0.3270(6) -0.1660(4) 0.058(2) Uani 1 1 d . . .
C11 C 0.2717(5) 0.3886(5) -0.1433(4) 0.057(2) Uani 1 1 d . . .
C12 C 0.3407(5) 0.3737(5) -0.0683(4) 0.0525(19) Uani 1 1 d . . .
C13 C 0.3360(4) 0.2996(5) -0.0188(4) 0.0369(14) Uani 1 1 d . . .
C14 C 0.1131(5) 0.1882(6) -0.1486(5) 0.074(3) Uani 1 1 d . . .
C15 C 0.4336(4) 0.4033(5) 0.1465(4) 0.0367(14) Uani 1 1 d . . .
C16 C 0.4095(4) 0.3950(5) 0.2155(4) 0.0422(15) Uani 1 1 d . . .
C17 C 0.4080(5) 0.4748(6) 0.2618(4) 0.0503(18) Uani 1 1 d . . .
C18 C 0.4306(5) 0.5633(6) 0.2404(4) 0.0576(19) Uani 1 1 d . . .
C19 C 0.4537(6) 0.5717(6) 0.1717(5) 0.069(2) Uani 1 1 d . . .
C20 C 0.4551(5) 0.4924(5) 0.1255(4) 0.0553(19) Uani 1 1 d . . .
C21 C 0.5422(4) 0.3003(4) 0.0562(4) 0.0346(13) Uani 1 1 d . . .
C22 C 0.5465(5) 0.2428(5) -0.0052(5) 0.0539(19) Uani 1 1 d . . .
C23 C 0.6237(6) 0.2419(6) -0.0258(5) 0.069(2) Uani 1 1 d . . .
C24 C 0.6953(6) 0.2987(6) 0.0155(6) 0.065(2) Uani 1 1 d . . .
C25 C 0.6930(5) 0.3566(7) 0.0770(6) 0.068(2) Uani 1 1 d . . .
C26 C 0.6160(5) 0.3561(6) 0.0989(5) 0.0537(19) Uani 1 1 d . . .
C27 C 0.4942(4) -0.0927(5) 0.2470(3) 0.0370(14) Uani 1 1 d . . .
C28 C 0.5053(4) -0.1560(5) 0.3114(4) 0.0426(16) Uani 1 1 d . . .
C29 C 0.5683(5) -0.2294(5) 0.3267(4) 0.0521(18) Uani 1 1 d . . .
C30 C 0.6199(5) -0.2384(6) 0.2783(5) 0.063(2) Uani 1 1 d . . .
C31 C 0.6116(6) -0.1749(7) 0.2159(5) 0.068(2) Uani 1 1 d . . .
C32 C 0.5485(5) -0.1043(6) 0.2002(4) 0.0537(19) Uani 1 1 d . . .
C33 C 0.3918(4) 0.0326(4) 0.3251(3) 0.0367(14) Uani 1 1 d . . .
C34 C 0.3237(5) -0.0017(6) 0.3465(4) 0.0514(19) Uani 1 1 d . . .
C35 C 0.3194(5) 0.0206(7) 0.4219(5) 0.064(2) Uani 1 1 d . . .
C36 C 0.3857(5) 0.0728(6) 0.4775(4) 0.059(2) Uani 1 1 d . . .
C37 C 0.4560(5) 0.1083(5) 0.4567(4) 0.0512(18) Uani 1 1 d . . .
C38 C 0.4605(5) 0.0891(5) 0.3806(4) 0.0461(16) Uani 1 1 d . . .
H3 H 0.0833 -0.1867 0.0381 0.052 Uiso 1 1 calc R . .
H4 H 0.1871 -0.2536 0.1540 0.053 Uiso 1 1 calc R . .
H5 H 0.3168 -0.1708 0.2279 0.051 Uiso 1 1 calc R . .
H7A H 0.0346 -0.0715 -0.0605 0.075 Uiso 1 1 calc R . .
H7B H 0.1131 -0.0259 -0.0827 0.075 Uiso 1 1 calc R . .
H7C H 0.0668 0.0327 -0.0323 0.075 Uiso 1 1 calc R . .
H10 H 0.1549 0.3363 -0.2165 0.070 Uiso 1 1 calc R . .
H11 H 0.2737 0.4392 -0.1770 0.068 Uiso 1 1 calc R . .
H12 H 0.3905 0.4142 -0.0514 0.063 Uiso 1 1 calc R . .
H14A H 0.0704 0.2134 -0.1988 0.111 Uiso 1 1 calc R . .
H14B H 0.0855 0.1851 -0.1079 0.111 Uiso 1 1 calc R . .
H14C H 0.1312 0.1255 -0.1583 0.111 Uiso 1 1 calc R . .
H16 H 0.3943 0.3358 0.2305 0.051 Uiso 1 1 calc R . .
H17 H 0.3917 0.4687 0.3077 0.060 Uiso 1 1 calc R . .
H18 H 0.4301 0.6166 0.2719 0.069 Uiso 1 1 calc R . .
H19 H 0.4685 0.6311 0.1565 0.082 Uiso 1 1 calc R . .
H20 H 0.4708 0.4992 0.0794 0.066 Uiso 1 1 calc R . .
H22 H 0.4976 0.2039 -0.0335 0.065 Uiso 1 1 calc R . .
H23 H 0.6262 0.2024 -0.0678 0.083 Uiso 1 1 calc R . .
H24 H 0.7465 0.2978 0.0013 0.078 Uiso 1 1 calc R . .
H25 H 0.7418 0.3961 0.1042 0.081 Uiso 1 1 calc R . .
H26 H 0.6147 0.3935 0.1424 0.064 Uiso 1 1 calc R . .
H28 H 0.4705 -0.1493 0.3440 0.051 Uiso 1 1 calc R . .
H29 H 0.5756 -0.2720 0.3694 0.063 Uiso 1 1 calc R . .
H30 H 0.6610 -0.2884 0.2880 0.076 Uiso 1 1 calc R . .
H31 H 0.6484 -0.1801 0.1849 0.081 Uiso 1 1 calc R . .
H32 H 0.5415 -0.0626 0.1570 0.064 Uiso 1 1 calc R . .
H34 H 0.2795 -0.0404 0.3102 0.062 Uiso 1 1 calc R . .
H35 H 0.2705 -0.0004 0.4349 0.077 Uiso 1 1 calc R . .
H36 H 0.3839 0.0845 0.5293 0.071 Uiso 1 1 calc R . .
H37 H 0.5006 0.1455 0.4942 0.061 Uiso 1 1 calc R . .
H38 H 0.5077 0.1128 0.3664 0.055 Uiso 1 1 calc R . .
I1 I 0.34225(4) 0.01432(4) -0.04757(4) 0.07224(18) Uani 1 1 d . . .
I2 I 0.17313(3) 0.20983(4) 0.10558(3) 0.05617(14) Uani 1 1 d . . .

loop_
_atom_site_aniso_label
_atom_site_aniso_U_11
_atom_site_aniso_U_22
_atom_site_aniso_U_33
_atom_site_aniso_U_23
_atom_site_aniso_U_13
_atom_site_aniso_U_12
As1 0.0370(4) 0.0304(3) 0.0351(3) 0.0038(3) 0.0132(3) -0.0045(3)
As2 0.0351(4) 0.0301(3) 0.0393(3) 0.0034(3) 0.0153(3) -0.0057(3)
Au1 0.03154(13) 0.02808(12) 0.03301(11) 0.00010(9) 0.01378(9) -0.00385(10)
Au2 0.03786(15) 0.03273(14) 0.04184(13) 0.00703(10) 0.01144(11) -0.00715(11)
C1 0.040(4) 0.031(3) 0.037(3) -0.003(3) 0.024(3) -0.003(3)
C2 0.036(3) 0.031(3) 0.044(3) -0.007(3) 0.016(3) -0.013(3)
C3 0.045(4) 0.039(4) 0.048(4) -0.009(3) 0.020(3) -0.010(3)
C4 0.056(4) 0.035(4) 0.048(4) -0.005(3) 0.026(3) -0.014(3)
C5 0.050(4) 0.036(4) 0.041(3) 0.000(3) 0.017(3) -0.004(3)
C6 0.037(3) 0.030(3) 0.031(3) -0.003(2) 0.015(2) -0.005(3)
C7 0.044(4) 0.046(4) 0.056(4) 0.001(3) 0.014(3) -0.016(3)
C8 0.035(3) 0.030(3) 0.038(3) 0.001(2) 0.017(3) 0.002(3)
C9 0.040(4) 0.049(4) 0.047(4) 0.008(3) 0.007(3) -0.003(3)
C10 0.058(5) 0.057(5) 0.047(4) 0.013(4) 0.003(3) -0.004(4)
C11 0.063(5) 0.046(5) 0.054(4) 0.020(4) 0.012(4) -0.009(4)
C12 0.055(5) 0.040(4) 0.055(4) 0.010(3) 0.012(3) -0.015(3)
C13 0.040(4) 0.034(4) 0.036(3) 0.005(3) 0.014(3) -0.002(3)
C14 0.062(5) 0.064(6) 0.065(5) 0.017(4) -0.015(4) -0.025(5)
C15 0.032(3) 0.038(4) 0.040(3) 0.000(3) 0.013(3) -0.008(3)
C16 0.040(4) 0.046(4) 0.043(3) 0.000(3) 0.018(3) -0.005(3)
C17 0.046(4) 0.061(5) 0.045(4) -0.012(4) 0.017(3) -0.005(4)
C18 0.068(5) 0.048(5) 0.058(4) -0.013(4) 0.024(4) 0.000(4)
C19 0.102(7) 0.034(4) 0.081(6) 0.001(4) 0.045(5) -0.017(5)
C20 0.090(6) 0.033(4) 0.055(4) 0.007(3) 0.040(4) 0.000(4)
C21 0.030(3) 0.030(3) 0.047(3) 0.007(3) 0.018(3) -0.002(3)
C22 0.060(5) 0.044(4) 0.070(5) -0.012(4) 0.037(4) -0.018(4)
C23 0.089(6) 0.047(5) 0.092(6) -0.002(5) 0.059(5) 0.005(5)
C24 0.055(5) 0.051(5) 0.108(7) 0.010(5) 0.054(5) 0.007(4)
C25 0.039(5) 0.070(6) 0.094(6) -0.006(5) 0.023(4) -0.008(4)
C26 0.046(4) 0.056(5) 0.062(4) -0.010(4) 0.022(4) -0.014(4)
C27 0.041(4) 0.037(4) 0.033(3) 0.000(3) 0.013(3) -0.004(3)
C28 0.047(4) 0.039(4) 0.041(3) 0.002(3) 0.015(3) -0.005(3)
C29 0.068(5) 0.036(4) 0.051(4) 0.010(3) 0.020(4) 0.010(4)
C30 0.067(5) 0.049(5) 0.071(5) -0.002(4) 0.021(4) 0.019(4)
C31 0.073(6) 0.073(6) 0.072(5) 0.003(5) 0.045(5) 0.016(5)
C32 0.062(5) 0.057(5) 0.048(4) 0.009(4) 0.027(4) -0.001(4)
C33 0.038(4) 0.031(3) 0.037(3) 0.003(3) 0.009(3) 0.008(3)
C34 0.040(4) 0.065(5) 0.053(4) -0.016(4) 0.022(3) -0.011(4)
C35 0.059(5) 0.081(7) 0.059(5) -0.014(4) 0.031(4) -0.004(5)
C36 0.066(5) 0.068(6) 0.040(4) -0.003(4) 0.016(4) 0.022(4)
C37 0.062(5) 0.033(4) 0.045(4) -0.012(3) 0.004(3) 0.007(3)
C38 0.048(4) 0.039(4) 0.049(4) -0.001(3) 0.014(3) -0.001(3)
I1 0.1083(5) 0.0486(3) 0.0973(4) 0.0073(3) 0.0822(4) 0.0128(3)
I2 0.0671(3) 0.0468(3) 0.0693(3) -0.0085(2) 0.0422(3) 0.0047(2)

loop_
_atom_type_symbol
_atom_type_description
_atom_type_scat_dispersion_real
_atom_type_scat_dispersion_imag
_atom_type_scat_source
C C 0.0033 0.0016 'International Tables Vol C Tables 4.2.6.8 and 6.1.1.4'
H H 0.0000 0.0000 'International Tables Vol C Tables 4.2.6.8 and 6.1.1.4'
As As 0.0499 2.0058 'International Tables Vol C Tables 4.2.6.8 and 6.1.1.4'
I I -0.4742 1.8119 'International Tables Vol C Tables 4.2.6.8 and 6.1.1.4'
Au Au -2.0133 8.8022 'International Tables Vol C Tables 4.2.6.8 and 6.1.1.4'

loop_
_geom_angle_atom_site_label_1
_geom_angle_atom_site_label_2
_geom_angle_atom_site_label_3
_geom_angle
_geom_angle_site_symmetry_1
_geom_angle_site_symmetry_3
_geom_angle_publ_flag
As1 Au2 As2 172.71(2) . . ?
As1 Au2 Au1 87.115(17) . . ?
As2 Au2 Au1 86.621(17) . . ?
C1 Au1 Au2 92.46(16) . . ?
C1 Au1 C8 174.2(2) . . ?
C1 Au1 I1 88.34(15) . . ?
C1 Au1 I2 90.78(15) . . ?
C1 C2 C7 121.3(6) . . ?
C1 C6 As1 121.6(4) . . ?
C2 C1 Au1 116.1(4) . . ?
C3 C2 C1 119.6(6) . . ?
C3 C2 C7 119.1(6) . . ?
C4 C3 C2 121.5(6) . . ?
C4 C5 C6 120.2(6) . . ?
C5 C4 C3 119.5(6) . . ?
C5 C6 As1 116.4(5) . . ?
C5 C6 C1 122.0(6) . . ?
C6 As1 Au2 111.74(17) . . ?
C6 As1 C33 106.6(2) . . ?
C6 C1 Au1 126.8(4) . . ?
C6 C1 C2 117.0(5) . . ?
C8 Au1 Au2 93.04(16) . . ?
C8 Au1 I1 90.04(15) . . ?
C8 Au1 I2 91.13(15) . . ?
C8 C9 C14 120.9(6) . . ?
C8 C13 As2 121.7(4) . . ?
C9 C8 Au1 117.5(5) . . ?
C9 C10 C11 123.7(7) . . ?
C10 C9 C8 119.4(6) . . ?
C10 C9 C14 119.7(6) . . ?
C10 C11 C12 117.8(7) . . ?
C12 C13 As2 115.6(5) . . ?
C12 C13 C8 122.7(6) . . ?
C13 As2 Au2 111.74(19) . . ?
C13 C12 C11 120.4(7) . . ?
C13 C8 Au1 126.4(4) . . ?
C13 C8 C9 116.0(6) . . ?
C15 As2 Au2 113.66(18) . . ?
C15 As2 C13 106.5(3) . . ?
C15 As2 C21 106.3(3) . . ?
C15 C16 C17 120.3(7) . . ?
C15 C20 C19 121.3(7) . . ?
C16 C15 As2 118.5(5) . . ?
C17 C18 C19 119.2(7) . . ?
C18 C17 C16 120.5(7) . . ?
C18 C19 C20 120.3(7) . . ?
C20 C15 As2 123.2(5) . . ?
C20 C15 C16 118.3(6) . . ?
C21 As2 Au2 113.97(18) . . ?
C21 As2 C13 103.9(3) . . ?
C21 C22 C23 120.5(7) . . ?
C21 C26 C25 120.3(7) . . ?
C22 C21 As2 117.4(5) . . ?
C22 C21 C26 119.2(6) . . ?
C24 C23 C22 119.9(8) . . ?
C24 C25 C26 119.1(8) . . ?
C25 C24 C23 121.0(7) . . ?
C26 C21 As2 123.1(5) . . ?
C27 As1 Au2 117.68(18) . . ?
C27 As1 C6 104.9(3) . . ?
C27 As1 C33 103.0(2) . . ?
C27 C28 C29 120.0(6) . . ?
C28 C27 As1 121.3(5) . . ?
C28 C27 C32 118.2(6) . . ?
C28 C29 C30 119.6(7) . . ?
C31 C30 C29 121.2(7) . . ?
C31 C32 C27 122.1(7) . . ?
C32 C27 As1 120.5(5) . . ?
C32 C31 C30 118.8(7) . . ?
C33 As1 Au2 111.87(19) . . ?
C33 C34 C35 120.2(7) . . ?
C34 C33 As1 123.2(5) . . ?
C34 C33 C38 120.3(6) . . ?
C35 C36 C37 119.8(7) . . ?
C36 C35 C34 120.7(7) . . ?
C36 C37 C38 120.5(7) . . ?
C37 C38 C33 118.4(6) . . ?
C38 C33 As1 116.5(5) . . ?
I1 Au1 Au2 86.512(19) . . ?
I1 Au1 I2 176.81(2) . . ?
I2 Au1 Au2 90.467(16) . . ?

loop_
_geom_bond_atom_site_label_1
_geom_bond_atom_site_label_2
_geom_bond_distance
_geom_bond_site_symmetry_2
_geom_bond_publ_flag
As1 C6 1.933(6) . ?
As1 C27 1.926(6) . ?
As1 C33 1.944(6) . ?
As2 C13 1.944(6) . ?
As2 C15 1.922(7) . ?
As2 C21 1.927(6) . ?
Au1 Au2 2.9365(4) . ?
Au1 C1 2.120(6) . ?
Au1 C8 2.116(6) . ?
Au1 I1 2.5965(5) . ?
Au1 I2 2.6043(5) . ?
Au2 As1 2.3795(7) . ?
Au2 As2 2.3820(7) . ?
C1 C2 1.419(8) . ?
C1 C6 1.399(8) . ?
C2 C3 1.393(9) . ?
C2 C7 1.487(9) . ?
C4 C3 1.372(9) . ?
C5 C4 1.373(9) . ?
C6 C5 1.381(9) . ?
C8 C9 1.425(8) . ?
C8 C13 1.390(8) . ?
C10 C9 1.371(10) . ?
C10 C11 1.352(10) . ?
C11 C12 1.383(9) . ?
C13 C12 1.372(9) . ?
C14 C9 1.494(9) . ?
C15 C16 1.393(8) . ?
C15 C20 1.380(9) . ?
C17 C16 1.386(9) . ?
C18 C17 1.380(11) . ?
C19 C18 1.379(10) . ?
C19 C20 1.378(10) . ?
C21 C22 1.362(9) . ?
C23 C22 1.393(10) . ?
C23 C24 1.360(11) . ?
C25 C24 1.357(11) . ?
C25 C26 1.405(10) . ?
C26 C21 1.380(9) . ?
C27 C28 1.394(8) . ?
C28 C29 1.391(9) . ?
C30 C29 1.377(10) . ?
C31 C30 1.377(11) . ?
C31 C32 1.363(10) . ?
C32 C27 1.393(9) . ?
C33 C34 1.352(9) . ?
C33 C38 1.410(9) . ?
C35 C34 1.379(9) . ?
C35 C36 1.358(11) . ?
C36 C37 1.383(10) . ?
C38 C37 1.381(9) . ?
